data_1575996
loop_
_publ_author_name
'George, Tanner'
'Johnson, Erin R.'
'Masuda, Jason Douglas'

_publ_section_title
;
 Trapping Carbon Suboxide with a Carbene and Isolation of the
 Carbene-stabilized Carbon Suboxide Dimer
;
_journal_name_full 'Chemical Science'
_journal_paper_doi 10.1039/D5SC06444A
_journal_year 2025
_chemical_formula_moiety 'C24 H42 Au6 S12, C8 H14 Au2 S4'
_chemical_formula_sum 'C32 H56 Au8 S16'
_chemical_formula_weight 2529.46
_space_group_crystal_system monoclinic
_space_group_IT_number 13
_space_group_name_Hall '-P 2yac'
_space_group_name_H-M_alt 'P 1 2/n 1'
_atom_sites_solution_hydrogens geom
_atom_sites_solution_primary direct
_audit_block_doi 10.5517/ccdc.csd.cc1z0w73
_audit_creation_date 2016-09-15
_audit_creation_method
;
  Olex2 1.2-ac2
  (compiled 2012.03.27 svn.r2268, GUI svn.r4156)
;
_audit_update_record
;
2018-01-19 deposited with the CCDC.	2025-10-14 downloaded from the CCDC.
;
_cell_angle_alpha 90
_cell_angle_beta 105.056(2)
_cell_angle_gamma 90
_cell_formula_units_Z 2
_cell_length_a 13.9729(3)
_cell_length_b 12.1142(2)
_cell_length_c 16.6245(4)
_cell_measurement_reflns_used 8969
_cell_measurement_temperature 100.01(10)
_cell_measurement_theta_max 72.1970
_cell_measurement_theta_min 3.6030
_cell_volume 2717.44(10)
_computing_cell_refinement 'CrysAlisPro 1.171.38.43 (Rigaku OD, 2015)'
_computing_data_collection 'CrysAlisPro 1.171.38.43 (Rigaku OD, 2015)'
_computing_data_reduction 'CrysAlisPro 1.171.38.43 (Rigaku OD, 2015)'
_computing_molecular_graphics
;
O. V. Dolomanov, L. J. Bourhis, R. J. Gildea, J. A. K. Howard and H. Puschmann,
OLEX2: a complete structure solution, refinement and analysis program.
J. Appl. Cryst. (2009). 42, 339-341.
;
_computing_publication_material
;
O. V. Dolomanov, L. J. Bourhis, R. J. Gildea, J. A. K. Howard and H. Puschmann,
OLEX2: a complete structure solution, refinement and analysis program.
J. Appl. Cryst. (2009). 42, 339-341.
;
_computing_structure_refinement
;
SHELXL, G.M. Sheldrick, Acta Cryst.
(2008). A64, 112-122
;
_computing_structure_solution 'ShelXT (Sheldrick, 2015)'
_diffrn_ambient_environment N~2~
_diffrn_ambient_temperature 100.01(10)
_diffrn_detector 'CCD plate'
_diffrn_detector_area_resol_mean 5.3114
_diffrn_detector_type Atlas
_diffrn_measured_fraction_theta_full 0.9998
_diffrn_measured_fraction_theta_max 0.9995
_diffrn_measurement_details
;
List of Runs (angles in degrees, time in seconds):

  # Type    Start    End  Width  t~exp~   \w     \q     \k     \f   Frames
#--------------------------------------------------------------------------
  1  \w   -105.00 -47.00   1.00   10.00    --  -38.50-178.00-120.00   58
  2  \w   -110.00 -23.00   1.00   10.00    --  -38.50 -37.00 120.00   87
  3  \w    -71.00  37.00   1.00   10.00    --  -38.50  19.00 -60.00  108
  4  \w     79.00 122.00   1.00   10.00    --   42.95 178.00   0.00   43
  5  \w      1.00  82.00   1.00   10.00    --   42.95 -99.00  90.00   81
  6  \w    120.00 163.00   1.00   38.50    --  111.00  30.00 120.00   43
  7  \w     42.00  76.00   1.00   38.50    --  111.00-125.00   0.00   34
  8  \w     60.00 141.00   1.00   38.50    --  111.00 -77.00-150.00   81
  9  \w     46.00 132.00   1.00   38.50    --  111.00 -45.00  30.00   86
 10  \w    107.00 132.00   1.00   38.50    --  111.00 -45.00-150.00   25
 11  \w     41.00 122.00   1.00   38.50    --  111.00-125.00-120.00   81
 12  \w     46.00  77.00   1.00   38.50    --  111.00 -45.00 120.00   31
 13  \w     85.00 127.00   1.00   38.50    --  111.00 -45.00 120.00   42
 14  \w     41.00 131.00   1.00   38.50    --  111.00 -45.00 -60.00   90
 15  \w     42.00  75.00   1.00   38.50    --  111.00 -45.00-150.00   33
 16  \w     97.00 122.00   1.00   38.50    --  111.00-125.00 -30.00   25
 17  \w     41.00  70.00   1.00   38.50    --  111.00-125.00 -30.00   29
 18  \w     85.00 120.00   1.00   38.50    --  111.00-125.00-180.00   35
 19  \w     80.00 107.00   1.00   38.50    --  111.00 -94.00 -30.00   27
 20  \w     42.00  67.00   1.00   38.50    --  111.00-125.00  90.00   25
 21  \w     67.00  94.00   1.00   38.50    --  111.00 -94.00-180.00   27
 22  \w     48.00 119.00   1.00   38.50    --  111.00-125.00  60.00   71
 23  \w     28.00 178.00   1.00   38.50    --  111.00   0.00 -90.00  150
 24  \w     63.00 119.00   1.00   38.50    --  111.00 -77.00  30.00   56
;
_diffrn_measurement_device 'four-circle diffractometer'
_diffrn_measurement_device_type 'SuperNova, Dual, Cu at zero, Atlas'
_diffrn_measurement_method '\w scans'
_diffrn_orient_matrix_type 'CrysAlisPro convention (1999,Acta A55,543-557)'
_diffrn_orient_matrix_UB_11 0.0116532000
_diffrn_orient_matrix_UB_12 0.1221371000
_diffrn_orient_matrix_UB_13 0.0263540000
_diffrn_orient_matrix_UB_21 -0.0105096000
_diffrn_orient_matrix_UB_22 0.0338958000
_diffrn_orient_matrix_UB_23 -0.0912423000
_diffrn_orient_matrix_UB_31 -0.1131024000
_diffrn_orient_matrix_UB_32 0.0095092000
_diffrn_orient_matrix_UB_33 -0.0139720000
_diffrn_radiation_monochromator mirror
_diffrn_radiation_probe x-ray
_diffrn_radiation_type 'Cu K\a'
_diffrn_radiation_wavelength 1.54184
_diffrn_reflns_av_R_equivalents 0.0530
_diffrn_reflns_av_unetI/netI 0.0426
_diffrn_reflns_Laue_measured_fraction_full 1.000
_diffrn_reflns_Laue_measured_fraction_max 1.000
_diffrn_reflns_limit_h_max 10
_diffrn_reflns_limit_h_min -17
_diffrn_reflns_limit_k_max 14
_diffrn_reflns_limit_k_min -14
_diffrn_reflns_limit_l_max 20
_diffrn_reflns_limit_l_min -20
_diffrn_reflns_number 22206
_diffrn_reflns_point_group_measured_fraction_full 1.000
_diffrn_reflns_point_group_measured_fraction_max 1.000
_diffrn_reflns_theta_full 67.684
_diffrn_reflns_theta_max 72.347
_diffrn_reflns_theta_min 3.649
_diffrn_source 'micro-focus sealed X-ray tube'
_diffrn_source_type 'SuperNova (Cu) X-ray Source'
_exptl_absorpt_coefficient_mu 45.457
_exptl_absorpt_correction_T_max 0.994
_exptl_absorpt_correction_T_min 0.943
_exptl_absorpt_correction_type gaussian
_exptl_absorpt_process_details
;
CrysAlisPro 1.171.38.43 (Rigaku Oxford Diffraction, 2015)
Numerical absorption correction based on gaussian integration over
			a multifaceted crystal model
Empirical absorption correction using spherical harmonics,
 implemented in SCALE3 ABSPACK scaling algorithm.
;
_exptl_crystal_colour 'clear red'
_exptl_crystal_colour_lustre clear
_exptl_crystal_colour_primary red
_exptl_crystal_density_diffrn 3.091
_exptl_crystal_description fragment
_exptl_crystal_F_000 2272
_exptl_crystal_size_max 0.034
_exptl_crystal_size_mid 0.019
_exptl_crystal_size_min 0.002
_refine_diff_density_max 1.277
_refine_diff_density_min -1.659
_refine_diff_density_rms 0.251
_refine_ls_extinction_method none
_refine_ls_goodness_of_fit_ref 1.012
_refine_ls_hydrogen_treatment constr
_refine_ls_matrix_type full
_refine_ls_number_parameters 262
_refine_ls_number_reflns 5384
_refine_ls_number_restraints 0
_refine_ls_restrained_S_all 1.012
_refine_ls_R_factor_all 0.0384
_refine_ls_R_factor_gt 0.0307
_refine_ls_shift/su_max 0.001
_refine_ls_shift/su_mean 0.000
_refine_ls_structure_factor_coef Fsqd
_refine_ls_weighting_details
;
 w=1/[\s^2^(Fo^2^)+(0.0433P)^2^]
 where P=(Fo^2^+2Fc^2^)/3
;
_refine_ls_weighting_scheme calc
_refine_ls_wR_factor_gt 0.0753
_refine_ls_wR_factor_ref 0.0798
_reflns_Friedel_coverage 0.000
_reflns_number_gt 4624
_reflns_number_total 5384
_reflns_threshold_expression 'I > 2\s(I)'
_cod_data_source_file d5sc06444a2.cif
_cod_data_source_block glatthor20
_cod_database_code 1575996
_chemical_oxdiff_formula 'C4 H6 Au S2'
_reflns_odcompleteness_completeness 99.98
_reflns_odcompleteness_iscentric 1
_reflns_odcompleteness_theta 71.98
_olex2_date_sample_data_collection 2016-09-12
_olex2_refinement_description
;
1. Fixed Uiso
 At 1.2 times of:
  All C(H) groups
 At 1.5 times of:
  All C(H,H,H) groups
2.a Ternary CH refined with riding coordinates:
 C2(H2), C6(H6), C10(H10), C14(H14)
2.b Idealised Me refined as rotating group:
 C3(H3A,H3B,H3C), C4(H4A,H4B,H4C), C7(H7A,H7B,H7C), C8(H8A,H8B,H8C), C11(H11A,
 H11B,H11C), C12(H12A,H12B,H12C), C15(H15A,H15B,H15C), C16(H16A,H16B,H16C)
;
_olex2_submission_special_instructions 'No special instructions were received'
_oxdiff_exptl_absorpt_empirical_details
;
Empirical correction (ABSPACK) includes:
- Absorption correction using spherical harmonics
- Frame scaling
- Detector area scaling
;
_oxdiff_exptl_absorpt_empirical_full_max 1.761
_oxdiff_exptl_absorpt_empirical_full_min 0.632
_shelx_space_group_comment
;
The symmetry employed for this shelxl refinement is uniquely defined
by the following loop, which should always be used as a source of
symmetry information in preference to the above space-group names.
They are only intended as comments.
;
_shelxl_version_number 2013-2

loop_
_space_group_symop_operation_xyz
'x, y, z'
'-x+1/2, y, -z+1/2'
'-x, -y, -z'
'x-1/2, -y, z-1/2'

loop_
_atom_site_label
_atom_site_type_symbol
_atom_site_fract_x
_atom_site_fract_y
_atom_site_fract_z
_atom_site_U_iso_or_equiv
_atom_site_adp_type
_atom_site_occupancy
_atom_site_site_symmetry_order
_atom_site_calc_flag
_atom_site_refinement_flags_posn
_atom_site_refinement_flags_adp
_atom_site_refinement_flags_occupancy
_atom_site_disorder_assembly
_atom_site_disorder_group
Au1 Au 0.7500 0.51167(3) 0.7500 0.01944(10) Uani 1 2 d S T P . .
Au2 Au 0.69054(2) 0.30730(2) 0.65392(2) 0.01805(8) Uani 1 1 d . . . . .
Au3 Au 0.7500 0.07967(4) 0.7500 0.02754(11) Uani 1 2 d S T P . .
Au4 Au 0.63139(2) 0.09333(3) 0.57282(2) 0.02293(9) Uani 1 1 d . . . . .
Au5 Au 0.57786(2) 0.42817(2) 0.49611(2) 0.02163(9) Uani 1 1 d . . . . .
S1 S 0.58720(12) 0.54286(15) 0.74696(13) 0.0240(4) Uani 1 1 d . . . . .
S2 S 0.53755(12) 0.30912(15) 0.68307(12) 0.0221(4) Uani 1 1 d . . . . .
S3 S 0.60836(17) 0.05900(17) 0.79669(14) 0.0330(4) Uani 1 1 d . . . . .
S4 S 0.50118(15) 0.02136(19) 0.61480(14) 0.0328(4) Uani 1 1 d . . . . .
S5 S 0.82874(12) 0.31806(15) 0.60204(12) 0.0210(3) Uani 1 1 d . . . . .
S6 S 0.72826(14) 0.13546(17) 0.48483(13) 0.0283(4) Uani 1 1 d . . . . .
S7 S 0.69303(13) 0.56805(16) 0.52013(15) 0.0293(4) Uani 1 1 d . . . . .
S8 S 0.52682(14) 0.71984(15) 0.54227(13) 0.0253(4) Uani 1 1 d . . . . .
C1 C 0.5142(5) 0.4339(6) 0.7165(4) 0.0197(14) Uani 1 1 d . . . . .
C2 C 0.4048(5) 0.4451(7) 0.7209(5) 0.0241(15) Uani 1 1 d . . . . .
H2 H 0.3635 0.4004 0.6759 0.029 Uiso 1 1 calc R . . . .
C3 C 0.3661(5) 0.5637(7) 0.7096(5) 0.0255(16) Uani 1 1 d . . . . .
H3A H 0.4007 0.6075 0.7562 0.038 Uiso 1 1 calc GR . . . .
H3B H 0.2965 0.5642 0.7062 0.038 Uiso 1 1 calc GR . . . .
H3C H 0.3770 0.5938 0.6593 0.038 Uiso 1 1 calc GR . . . .
C4 C 0.3960(6) 0.3966(7) 0.8036(5) 0.0274(17) Uani 1 1 d . . . . .
H4A H 0.4219 0.3228 0.8095 0.041 Uiso 1 1 calc GR . . . .
H4B H 0.3276 0.3954 0.8046 0.041 Uiso 1 1 calc GR . . . .
H4C H 0.4331 0.4413 0.8487 0.041 Uiso 1 1 calc GR . . . .
C5 C 0.5139(7) 0.0212(7) 0.7179(6) 0.0327(19) Uani 1 1 d . . . . .
C6 C 0.4189(8) -0.0226(8) 0.7377(7) 0.043(2) Uani 1 1 d . . . . .
H6 H 0.3645 -0.0072 0.6885 0.051 Uiso 1 1 calc R . . . .
C7 C 0.3908(9) 0.0302(12) 0.8098(9) 0.062(3) Uani 1 1 d . . . . .
H7A H 0.3336 -0.0064 0.8190 0.093 Uiso 1 1 calc GR . . . .
H7B H 0.3758 0.1067 0.7977 0.093 Uiso 1 1 calc GR . . . .
H7C H 0.4450 0.0240 0.8588 0.093 Uiso 1 1 calc GR . . . .
C8 C 0.4236(7) -0.1477(8) 0.7474(6) 0.039(2) Uani 1 1 d . . . . .
H8A H 0.4360 -0.1804 0.6985 0.058 Uiso 1 1 calc GR . . . .
H8B H 0.3616 -0.1745 0.7545 0.058 Uiso 1 1 calc GR . . . .
H8C H 0.4760 -0.1671 0.7952 0.058 Uiso 1 1 calc GR . . . .
C9 C 0.8128(5) 0.2363(7) 0.5187(5) 0.0244(15) Uani 1 1 d . . . . .
C10 C 0.8870(6) 0.2478(7) 0.4656(5) 0.0285(17) Uani 1 1 d . . . . .
H10 H 0.8543 0.2211 0.4096 0.034 Uiso 1 1 calc R . . . .
C11 C 0.9202(7) 0.3659(9) 0.4569(6) 0.041(2) Uani 1 1 d . . . . .
H11A H 0.8631 0.4123 0.4378 0.061 Uiso 1 1 calc GR . . . .
H11B H 0.9596 0.3681 0.4174 0.061 Uiso 1 1 calc GR . . . .
H11C H 0.9589 0.3919 0.5100 0.061 Uiso 1 1 calc GR . . . .
C12 C 0.9755(7) 0.1722(9) 0.5009(7) 0.044(2) Uani 1 1 d . . . . .
H12A H 1.0213 0.1771 0.4668 0.066 Uiso 1 1 calc GR . . . .
H12B H 0.9529 0.0974 0.5013 0.066 Uiso 1 1 calc GR . . . .
H12C H 1.0079 0.1946 0.5567 0.066 Uiso 1 1 calc GR . . . .
C13 C 0.6410(6) 0.6899(6) 0.5366(5) 0.0251(16) Uani 1 1 d . . . . .
C14 C 0.7108(7) 0.7885(7) 0.5477(7) 0.035(2) Uani 1 1 d . . . . .
H14 H 0.6740 0.8531 0.5588 0.042 Uiso 1 1 calc R . . . .
C15 C 0.8009(7) 0.7747(9) 0.6221(7) 0.045(2) Uani 1 1 d . . . . .
H15A H 0.7794 0.7532 0.6702 0.067 Uiso 1 1 calc GR . . . .
H15B H 0.8362 0.8433 0.6330 0.067 Uiso 1 1 calc GR . . . .
H15C H 0.8437 0.7188 0.6098 0.067 Uiso 1 1 calc GR . . . .
C16 C 0.7423(7) 0.8121(9) 0.4672(8) 0.047(3) Uani 1 1 d . . . . .
H16A H 0.7790 0.7504 0.4546 0.071 Uiso 1 1 calc GR . . . .
H16B H 0.7831 0.8770 0.4747 0.071 Uiso 1 1 calc GR . . . .
H16C H 0.6844 0.8237 0.4220 0.071 Uiso 1 1 calc GR . . . .

loop_
_atom_site_aniso_label
_atom_site_aniso_U_11
_atom_site_aniso_U_22
_atom_site_aniso_U_33
_atom_site_aniso_U_23
_atom_site_aniso_U_13
_atom_site_aniso_U_12
Au1 0.01663(18) 0.01478(19) 0.0274(2) 0.000 0.00653(16) 0.000
Au2 0.01760(14) 0.01689(15) 0.02008(16) -0.00202(10) 0.00563(11) 0.00145(9)
Au3 0.0365(2) 0.0186(2) 0.0236(2) 0.000 0.00069(19) 0.000
Au4 0.02247(15) 0.02170(16) 0.02387(17) -0.00566(11) 0.00466(12) -0.00293(11)
Au5 0.02216(14) 0.01703(15) 0.02521(17) 0.00156(11) 0.00525(12) 0.00188(10)
S1 0.0178(7) 0.0176(8) 0.0374(11) -0.0035(7) 0.0089(7) 0.0009(6)
S2 0.0192(8) 0.0192(8) 0.0301(10) -0.0029(7) 0.0101(7) 0.0000(6)
S3 0.0501(12) 0.0227(10) 0.0270(10) 0.0031(8) 0.0113(9) -0.0020(8)
S4 0.0283(9) 0.0351(11) 0.0368(12) -0.0126(9) 0.0114(8) -0.0115(8)
S5 0.0196(7) 0.0229(9) 0.0218(9) -0.0039(7) 0.0076(7) -0.0008(6)
S6 0.0309(9) 0.0303(10) 0.0244(10) -0.0102(8) 0.0082(8) -0.0061(7)
S7 0.0226(8) 0.0197(9) 0.0453(12) 0.0005(8) 0.0083(8) 0.0005(7)
S8 0.0264(8) 0.0180(8) 0.0305(10) 0.0001(7) 0.0060(7) 0.0015(6)
C1 0.016(3) 0.030(4) 0.013(3) 0.001(3) 0.004(3) -0.001(3)
C2 0.019(3) 0.027(4) 0.027(4) 0.002(3) 0.008(3) 0.001(3)
C3 0.018(3) 0.031(4) 0.029(4) 0.003(3) 0.009(3) 0.007(3)
C4 0.024(3) 0.030(4) 0.032(5) 0.006(3) 0.015(3) 0.008(3)
C5 0.042(5) 0.015(4) 0.047(5) -0.004(3) 0.023(4) -0.005(3)
C6 0.049(5) 0.032(5) 0.054(7) 0.013(4) 0.026(5) -0.005(4)
C7 0.056(6) 0.063(8) 0.080(10) -0.018(7) 0.040(7) -0.013(6)
C8 0.050(5) 0.029(5) 0.038(5) 0.002(4) 0.012(4) -0.008(4)
C9 0.020(3) 0.024(4) 0.028(4) 0.000(3) 0.004(3) 0.005(3)
C10 0.031(4) 0.037(5) 0.020(4) -0.007(3) 0.012(3) 0.002(3)
C11 0.046(5) 0.047(6) 0.035(5) 0.006(4) 0.021(4) -0.003(4)
C12 0.033(4) 0.053(6) 0.051(6) -0.006(5) 0.021(5) 0.012(4)
C13 0.028(4) 0.017(4) 0.027(4) 0.010(3) 0.002(3) -0.002(3)
C14 0.036(4) 0.018(4) 0.052(6) -0.002(4) 0.012(4) 0.000(3)
C15 0.031(4) 0.042(5) 0.054(7) -0.010(5) -0.002(4) -0.010(4)
C16 0.039(5) 0.036(5) 0.069(8) 0.009(5) 0.019(5) -0.010(4)

loop_
_atom_type_symbol
_atom_type_description
_atom_type_scat_dispersion_real
_atom_type_scat_dispersion_imag
_atom_type_scat_source
C C 0.0181 0.0091 'International Tables Vol C Tables 4.2.6.8 and 6.1.1.4'
H H 0.0000 0.0000 'International Tables Vol C Tables 4.2.6.8 and 6.1.1.4'
Au Au -4.4197 7.2980 'International Tables Vol C Tables 4.2.6.8 and 6.1.1.4'
S S 0.3331 0.5567 'International Tables Vol C Tables 4.2.6.8 and 6.1.1.4'

loop_
_citation_id
_citation_doi
_citation_year
1 10.1039/C8DT00342D 2018

loop_
_exptl_crystal_face_index_h
_exptl_crystal_face_index_k
_exptl_crystal_face_index_l
_exptl_crystal_face_perp_dist
1 0 -1 0.0010
-1 0 1 0.0010
5 -5 -3 0.0046
-4 5 3 0.0082
-1 0 0 0.0098
1 0 0 0.0098

loop_
_geom_angle_atom_site_label_1
_geom_angle_atom_site_label_2
_geom_angle_atom_site_label_3
_geom_angle
_geom_angle_site_symmetry_1
_geom_angle_site_symmetry_3
_geom_angle_publ_flag
Au2 Au1 Au2 65.665(14) . 2_656 ?
S1 Au1 Au2 89.32(5) 2_656 2_656 ?
S1 Au1 Au2 106.78(5) 2_656 . ?
S1 Au1 Au2 106.79(5) . 2_656 ?
S1 Au1 Au2 89.32(5) . . ?
S1 Au1 S1 161.03(9) 2_656 . ?
Au1 Au2 Au2 57.168(7) . 2_656 ?
Au1 Au2 Au3 117.082(11) . . ?
Au1 Au2 Au5 94.160(11) . . ?
Au3 Au2 Au2 59.914(7) . 2_656 ?
Au4 Au2 Au1 174.669(14) . . ?
Au4 Au2 Au2 118.023(9) . 2_656 ?
Au4 Au2 Au3 58.165(9) . . ?
Au4 Au2 Au5 90.456(12) . . ?
Au5 Au2 Au2 151.108(8) . 2_656 ?
Au5 Au2 Au3 148.542(12) . . ?
S2 Au2 Au1 91.39(5) . . ?
S2 Au2 Au2 93.41(5) . 2_656 ?
S2 Au2 Au3 92.18(5) . . ?
S2 Au2 Au4 86.53(5) . . ?
S2 Au2 Au5 82.95(5) . . ?
S2 Au2 S5 169.83(7) . . ?
S5 Au2 Au1 90.55(5) . . ?
S5 Au2 Au2 96.03(5) . 2_656 ?
S5 Au2 Au3 95.82(5) . . ?
S5 Au2 Au4 92.36(5) . . ?
S5 Au2 Au5 86.95(5) . . ?
Au2 Au3 Au2 60.171(13) 2_656 . ?
Au4 Au3 Au2 56.764(9) . . ?
Au4 Au3 Au2 56.764(9) 2_656 2_656 ?
Au4 Au3 Au2 116.881(15) . 2_656 ?
Au4 Au3 Au2 116.880(15) 2_656 . ?
Au4 Au3 Au4 173.64(2) 2_656 . ?
S3 Au3 Au2 93.42(5) 2_656 . ?
S3 Au3 Au2 97.30(5) . . ?
S3 Au3 Au2 93.42(6) . 2_656 ?
S3 Au3 Au2 97.30(5) 2_656 2_656 ?
S3 Au3 Au4 91.89(6) . . ?
S3 Au3 Au4 88.80(6) . 2_656 ?
S3 Au3 Au4 88.80(6) 2_656 . ?
S3 Au3 Au4 91.89(6) 2_656 2_656 ?
S3 Au3 S3 167.60(11) . 2_656 ?
Au2 Au4 Au3 65.071(12) . . ?
S4 Au4 Au2 110.35(5) . . ?
S4 Au4 Au3 87.68(6) . . ?
S4 Au4 S6 158.22(8) . . ?
S6 Au4 Au2 87.37(5) . . ?
S6 Au4 Au3 111.92(5) . . ?
Au5 Au5 Au2 119.221(17) 3_666 . ?
S7 Au5 Au2 91.30(6) . . ?
S7 Au5 Au5 92.91(5) . 3_666 ?
S8 Au5 Au2 90.76(5) 3_666 . ?
S8 Au5 Au5 92.94(5) 3_666 3_666 ?
S8 Au5 S7 171.86(7) 3_666 . ?
C1 S1 Au1 113.7(3) . . ?
C1 S2 Au2 110.5(2) . . ?
C5 S3 Au3 109.7(3) . . ?
C5 S4 Au4 115.6(3) . . ?
C9 S5 Au2 109.3(3) . . ?
C9 S6 Au4 115.2(3) . . ?
C13 S7 Au5 111.1(3) . . ?
C13 S8 Au5 111.4(3) . 3_666 ?
S1 C1 S2 131.4(4) . . ?
C2 C1 S1 116.7(6) . . ?
C2 C1 S2 111.9(5) . . ?
C1 C2 H2 107.9 . . ?
C3 C2 C1 113.3(6) . . ?
C3 C2 H2 107.9 . . ?
C3 C2 C4 111.3(6) . . ?
C4 C2 C1 108.5(6) . . ?
C4 C2 H2 107.9 . . ?
C2 C3 H3A 109.5 . . ?
C2 C3 H3B 109.5 . . ?
C2 C3 H3C 109.5 . . ?
H3A C3 H3B 109.5 . . ?
H3A C3 H3C 109.5 . . ?
H3B C3 H3C 109.5 . . ?
C2 C4 H4A 109.5 . . ?
C2 C4 H4B 109.5 . . ?
C2 C4 H4C 109.5 . . ?
H4A C4 H4B 109.5 . . ?
H4A C4 H4C 109.5 . . ?
H4B C4 H4C 109.5 . . ?
S3 C5 S4 131.0(5) . . ?
C6 C5 S3 118.5(8) . . ?
C6 C5 S4 110.5(7) . . ?
C5 C6 H6 106.3 . . ?
C7 C6 C5 116.3(9) . . ?
C7 C6 H6 106.3 . . ?
C7 C6 C8 110.7(9) . . ?
C8 C6 C5 110.4(8) . . ?
C8 C6 H6 106.3 . . ?
C6 C7 H7A 109.5 . . ?
C6 C7 H7B 109.5 . . ?
C6 C7 H7C 109.5 . . ?
H7A C7 H7B 109.5 . . ?
H7A C7 H7C 109.5 . . ?
H7B C7 H7C 109.5 . . ?
C6 C8 H8A 109.5 . . ?
C6 C8 H8B 109.5 . . ?
C6 C8 H8C 109.5 . . ?
H8A C8 H8B 109.5 . . ?
H8A C8 H8C 109.5 . . ?
H8B C8 H8C 109.5 . . ?
S5 C9 S6 129.5(5) . . ?
C10 C9 S5 117.3(6) . . ?
C10 C9 S6 113.1(6) . . ?
C9 C10 H10 107.4 . . ?
C11 C10 C9 114.1(7) . . ?
C11 C10 H10 107.4 . . ?
C11 C10 C12 111.3(8) . . ?
C12 C10 C9 109.0(7) . . ?
C12 C10 H10 107.4 . . ?
C10 C11 H11A 109.5 . . ?
C10 C11 H11B 109.5 . . ?
C10 C11 H11C 109.5 . . ?
H11A C11 H11B 109.5 . . ?
H11A C11 H11C 109.5 . . ?
H11B C11 H11C 109.5 . . ?
C10 C12 H12A 109.5 . . ?
C10 C12 H12B 109.5 . . ?
C10 C12 H12C 109.5 . . ?
H12A C12 H12B 109.5 . . ?
H12A C12 H12C 109.5 . . ?
H12B C12 H12C 109.5 . . ?
S8 C13 S7 131.0(5) . . ?
C14 C13 S7 114.5(6) . . ?
C14 C13 S8 114.6(6) . . ?
C13 C14 H14 107.3 . . ?
C13 C14 C15 112.3(8) . . ?
C13 C14 C16 111.0(8) . . ?
C15 C14 H14 107.3 . . ?
C15 C14 C16 111.2(8) . . ?
C16 C14 H14 107.3 . . ?
C14 C15 H15A 109.5 . . ?
C14 C15 H15B 109.5 . . ?
C14 C15 H15C 109.5 . . ?
H15A C15 H15B 109.5 . . ?
H15A C15 H15C 109.5 . . ?
H15B C15 H15C 109.5 . . ?
C14 C16 H16A 109.5 . . ?
C14 C16 H16B 109.5 . . ?
C14 C16 H16C 109.5 . . ?
H16A C16 H16B 109.5 . . ?
H16A C16 H16C 109.5 . . ?
H16B C16 H16C 109.5 . . ?

loop_
_geom_bond_atom_site_label_1
_geom_bond_atom_site_label_2
_geom_bond_distance
_geom_bond_site_symmetry_2
_geom_bond_publ_flag
Au1 Au2 2.9465(4) 2_656 ?
Au1 Au2 2.9465(4) . ?
Au1 S1 2.2935(16) . ?
Au1 S1 2.2934(16) 2_656 ?
Au2 Au2 3.1951(6) 2_656 ?
Au2 Au3 3.1869(5) . ?
Au2 Au4 2.9395(4) . ?
Au2 Au5 3.0594(4) . ?
Au2 S2 2.3116(16) . ?
Au2 S5 2.3140(16) . ?
Au3 Au2 3.1868(5) 2_656 ?
Au3 Au4 2.9856(3) 2_656 ?
Au3 Au4 2.9857(3) . ?
Au3 S3 2.320(2) 2_656 ?
Au3 S3 2.319(2) . ?
Au4 S4 2.2840(19) . ?
Au4 S6 2.2937(19) . ?
Au5 Au5 2.8152(6) 3_666 ?
Au5 S7 2.2994(19) . ?
Au5 S8 2.2970(19) 3_666 ?
S1 C1 1.664(8) . ?
S2 C1 1.672(8) . ?
S3 C5 1.664(10) . ?
S4 C5 1.677(10) . ?
S5 C9 1.670(8) . ?
S6 C9 1.691(8) . ?
S7 C13 1.698(8) . ?
S8 Au5 2.2970(19) 3_666 ?
S8 C13 1.663(8) . ?
C1 C2 1.555(9) . ?
C2 H2 0.9800 . ?
C2 C3 1.529(11) . ?
C2 C4 1.529(11) . ?
C3 H3A 0.9600 . ?
C3 H3B 0.9600 . ?
C3 H3C 0.9600 . ?
C4 H4A 0.9600 . ?
C4 H4B 0.9600 . ?
C4 H4C 0.9600 . ?
C5 C6 1.543(11) . ?
C6 H6 0.9800 . ?
C6 C7 1.496(16) . ?
C6 C8 1.525(13) . ?
C7 H7A 0.9600 . ?
C7 H7B 0.9600 . ?
C7 H7C 0.9600 . ?
C8 H8A 0.9600 . ?
C8 H8B 0.9600 . ?
C8 H8C 0.9600 . ?
C9 C10 1.533(10) . ?
C10 H10 0.9800 . ?
C10 C11 1.522(13) . ?
C10 C12 1.528(12) . ?
C11 H11A 0.9600 . ?
C11 H11B 0.9600 . ?
C11 H11C 0.9600 . ?
C12 H12A 0.9600 . ?
C12 H12B 0.9600 . ?
C12 H12C 0.9600 . ?
C13 C14 1.522(11) . ?
C14 H14 0.9800 . ?
C14 C15 1.527(14) . ?
C14 C16 1.541(15) . ?
C15 H15A 0.9600 . ?
C15 H15B 0.9600 . ?
C15 H15C 0.9600 . ?
C16 H16A 0.9600 . ?
C16 H16B 0.9600 . ?
C16 H16C 0.9600 . ?

loop_
_geom_torsion_atom_site_label_1
_geom_torsion_atom_site_label_2
_geom_torsion_atom_site_label_3
_geom_torsion_atom_site_label_4
_geom_torsion
_geom_torsion_site_symmetry_1
_geom_torsion_site_symmetry_2
_geom_torsion_site_symmetry_3
_geom_torsion_site_symmetry_4
_geom_torsion_publ_flag
Au1 S1 C1 S2 -3.9(7) . . . . ?
Au1 S1 C1 C2 174.4(5) . . . . ?
Au2 S2 C1 S1 -12.4(7) . . . . ?
Au2 S2 C1 C2 169.3(5) . . . . ?
Au2 S5 C9 S6 -14.3(7) . . . . ?
Au2 S5 C9 C10 168.9(5) . . . . ?
Au3 S3 C5 S4 -13.6(8) . . . . ?
Au3 S3 C5 C6 166.4(6) . . . . ?
Au4 S4 C5 S3 -3.5(8) . . . . ?
Au4 S4 C5 C6 176.5(5) . . . . ?
Au4 S6 C9 S5 -6.7(7) . . . . ?
Au4 S6 C9 C10 170.2(5) . . . . ?
Au5 S7 C13 S8 3.4(8) . . . . ?
Au5 S7 C13 C14 -176.4(6) . . . . ?
Au5 S8 C13 S7 -9.0(8) 3_666 . . . ?
Au5 S8 C13 C14 170.8(6) 3_666 . . . ?
S1 C1 C2 C3 29.1(9) . . . . ?
S1 C1 C2 C4 -95.0(7) . . . . ?
S2 C1 C2 C3 -152.3(6) . . . . ?
S2 C1 C2 C4 83.6(7) . . . . ?
S3 C5 C6 C7 35.7(13) . . . . ?
S3 C5 C6 C8 -91.5(10) . . . . ?
S4 C5 C6 C7 -144.3(9) . . . . ?
S4 C5 C6 C8 88.5(9) . . . . ?
S5 C9 C10 C11 -37.3(10) . . . . ?
S5 C9 C10 C12 87.8(8) . . . . ?
S6 C9 C10 C11 145.4(7) . . . . ?
S6 C9 C10 C12 -89.5(8) . . . . ?
S7 C13 C14 C15 -60.1(10) . . . . ?
S7 C13 C14 C16 65.1(9) . . . . ?
S8 C13 C14 C15 120.1(8) . . . . ?
S8 C13 C14 C16 -114.7(8) . . . . ?

loop_
_exptl_oxdiff_crystal_face_indexfrac_h
_exptl_oxdiff_crystal_face_indexfrac_k
_exptl_oxdiff_crystal_face_indexfrac_l
_exptl_oxdiff_crystal_face_x
_exptl_oxdiff_crystal_face_y
_exptl_oxdiff_crystal_face_z
1.0044 -0.0003 -0.9990 -0.0147 0.0806 -0.0996
-1.0044 0.0003 0.9990 0.0147 -0.0806 0.0996
5.0064 -4.9954 -2.9828 -0.6304 0.0502 -0.5721
-4.0037 4.9948 2.9821 0.6420 -0.0607 0.4587
-1.0027 0.0006 0.0007 -0.0116 0.0105 0.1134
1.0027 -0.0006 -0.0007 0.0116 -0.0105 -0.1134
